data_4347471
loop_
_publ_author_name
'Garrett, Benjamin R.'
'Polen, Shane M.'
'Click, Kevin A.'
'He, Mingfu'
'Huang, Zhongjie'
'Hadad, Christopher M.'
'Wu, Yiying'

_publ_section_title
;
 Tunable Molecular MoS2 Edge-Site Mimics for Catalytic Hydrogen
 Production.
;
_journal_issue 8
_journal_name_full 'Inorganic chemistry'
_journal_page_first 3960
_journal_page_last 3966
_journal_paper_doi 10.1021/acs.inorgchem.6b00206
_journal_volume 55
_journal_year 2016
_chemical_formula_moiety 'C12 H12 Mo1 N2 O3 S4, C7 H8'
_chemical_formula_sum 'C19 H20 Mo N2 O3 S4'
_chemical_formula_weight 548.55
_space_group_IT_number 14
_space_group_name_Hall '-P 2ybc'
_space_group_name_H-M_alt 'P 1 21/c 1'
_symmetry_cell_setting monoclinic
_symmetry_Int_Tables_number 14
_symmetry_space_group_name_Hall '-P 2ybc'
_symmetry_space_group_name_H-M 'P 1 21/c 1'
_atom_sites_solution_hydrogens geom
_atom_sites_solution_primary direct
_audit_conform_dict_location ftp://ftp.iucr.org/pub/cif_core.dic
_audit_conform_dict_name cif_core.dic
_audit_conform_dict_version 2.4.3
_audit_creation_date 2015-03-30T17:52:25-00:00
_audit_creation_method 'WinGX routine CIF_UPDATE'
_cell_angle_alpha 90
_cell_angle_beta 116.144(1)
_cell_angle_gamma 90
_cell_formula_units_Z 4
_cell_length_a 15.2930(2)
_cell_length_b 10.7524(1)
_cell_length_c 14.7693(1)
_cell_measurement_reflns_used 5260
_cell_measurement_temperature 150(2)
_cell_measurement_theta_max 27.48
_cell_measurement_theta_min 1.02
_cell_measurement_wavelength 0.71073
_cell_volume 2180.14(4)
_computing_cell_refinement 'HKL Scalepack (Otwinowski & Minor 1997)'
_computing_data_collection 'Collect (Bruker AXS BV, 1997-2004)'
_computing_data_reduction 'HKL Denzo and Scalepack (Otwinowski & Minor 1997)'
_computing_molecular_graphics 'Ortep for Windows (Farrugia, 2012)'
_computing_publication_material 'WinGX publication routines (Farrugia, 2012)'
_computing_structure_refinement 'SHELXL-2014/7 (Sheldrick, 2014)'
_computing_structure_solution 'SHELXT (Sheldrick, 2014)'
_diffrn_ambient_temperature 150(2)
_diffrn_detector 'CCD plate'
_diffrn_detector_area_resol_mean 9
_diffrn_measured_fraction_theta_full 1
_diffrn_measured_fraction_theta_max 1
_diffrn_measurement_device '95mm CCD camera on \k-goniostat'
_diffrn_measurement_device_type 'Nonius KappaCCD'
_diffrn_measurement_method 'phi and omega scans'
_diffrn_orient_matrix_UB_11 -0.054226
_diffrn_orient_matrix_UB_12 0.063903
_diffrn_orient_matrix_UB_13 -0.016218
_diffrn_orient_matrix_UB_21 -0.027557
_diffrn_orient_matrix_UB_22 -0.022807
_diffrn_orient_matrix_UB_23 -0.070445
_diffrn_orient_matrix_UB_31 -0.044599
_diffrn_orient_matrix_UB_32 -0.063606
_diffrn_orient_matrix_UB_33 0.008966
_diffrn_radiation_monochromator 'horizonally mounted graphite crystal'
_diffrn_radiation_probe x-ray
_diffrn_radiation_type MoK\a
_diffrn_radiation_wavelength 0.71073
_diffrn_reflns_av_R_equivalents 0.027
_diffrn_reflns_Laue_measured_fraction_full 1
_diffrn_reflns_Laue_measured_fraction_max 1
_diffrn_reflns_limit_h_max 19
_diffrn_reflns_limit_h_min -19
_diffrn_reflns_limit_k_max 13
_diffrn_reflns_limit_k_min -13
_diffrn_reflns_limit_l_max 19
_diffrn_reflns_limit_l_min -19
_diffrn_reflns_number 42939
_diffrn_reflns_point_group_measured_fraction_full 1
_diffrn_reflns_point_group_measured_fraction_max 1
_diffrn_reflns_theta_full 25.242
_diffrn_reflns_theta_max 27.474
_diffrn_reflns_theta_min 2.406
_diffrn_source 'Enraf Nonius FR590'
_exptl_absorpt_coefficient_mu 1.008
_exptl_absorpt_correction_T_max 0.860
_exptl_absorpt_correction_T_min 0.792
_exptl_absorpt_correction_type multi-scan
_exptl_absorpt_process_details 'HKL Scalepack (Otwinowski & Minor, 1997)'
_exptl_crystal_colour 'dark brown'
_exptl_crystal_density_diffrn 1.671
_exptl_crystal_density_method 'not measured'
_exptl_crystal_description chunk
_exptl_crystal_F_000 1112
_exptl_crystal_size_max 0.27
_exptl_crystal_size_mid 0.19
_exptl_crystal_size_min 0.15
_refine_diff_density_max 0.691
_refine_diff_density_min -0.467
_refine_diff_density_rms 0.067
_refine_ls_extinction_method none
_refine_ls_goodness_of_fit_ref 1.108
_refine_ls_hydrogen_treatment constr
_refine_ls_matrix_type full
_refine_ls_number_constraints 0
_refine_ls_number_parameters 330
_refine_ls_number_reflns 4986
_refine_ls_number_restraints 120
_refine_ls_restrained_S_all 1.104
_refine_ls_R_factor_all 0.0302
_refine_ls_R_factor_gt 0.0253
_refine_ls_shift/su_max 0.002
_refine_ls_shift/su_mean 0
_refine_ls_structure_factor_coef Fsqd
_refine_ls_weighting_details 'w=1/[\s^2^(Fo^2^)+(0.0297P)^2^+1.3812P] where P=(Fo^2^+2Fc^2^)/3'
_refine_ls_weighting_scheme calc
_refine_ls_wR_factor_gt 0.0613
_refine_ls_wR_factor_ref 0.0639
_reflns_number_gt 4443
_reflns_number_total 4986
_reflns_threshold_expression 'I > 2\s(I)'
_cod_data_source_file ic6b00206_si_003.cif
_cod_data_source_block Wu2051
_cod_original_sg_symbol_H-M 'P 21/c'
_cod_original_formula_sum 'C19 H20 Mo1 N2 O3 S4'
_cod_database_code 4347471

loop_
_symmetry_equiv_pos_as_xyz
'x, y, z'
'-x, y+1/2, -z+1/2'
'-x, -y, -z'
'x, -y-1/2, z-1/2'

loop_
_atom_site_label
_atom_site_type_symbol
_atom_site_fract_x
_atom_site_fract_y
_atom_site_fract_z
_atom_site_U_iso_or_equiv
_atom_site_adp_type
_atom_site_occupancy
_atom_site_calc_flag
_atom_site_disorder_assembly
_atom_site_disorder_group
C1 C 0.71501(13) 0.59424(18) 0.47834(14) 0.0225(4) Uani 1 d . .
H1 H 0.7814 0.5736 0.4987 0.027 Uiso 1 calc . .
C2 C 0.69323(14) 0.71412(17) 0.49579(14) 0.0223(4) Uani 1 d . .
H2 H 0.7433 0.7739 0.5273 0.027 Uiso 1 calc . .
C3 C 0.59613(14) 0.74466(17) 0.46598(13) 0.0201(4) Uani 1 d . .
C4 C 0.52529(13) 0.65295(17) 0.42064(13) 0.0205(4) Uani 1 d . .
H4 H 0.4584 0.6711 0.4001 0.025 Uiso 1 calc . .
C5 C 0.55358(13) 0.53581(16) 0.40606(13) 0.0182(3) Uani 1 d . .
C6 C 0.48258(13) 0.43446(16) 0.35807(13) 0.0184(3) Uani 1 d . .
C7 C 0.38311(13) 0.45385(17) 0.31965(13) 0.0206(4) Uani 1 d . .
H7 H 0.3584 0.5334 0.3244 0.025 Uiso 1 calc . .
C8 C 0.31966(13) 0.35540(18) 0.27394(13) 0.0226(4) Uani 1 d . .
C9 C 0.35907(14) 0.23918(18) 0.27091(14) 0.0238(4) Uani 1 d . .
H9 H 0.3178 0.1697 0.2417 0.029 Uiso 1 calc . .
C10 C 0.45841(14) 0.22682(18) 0.31073(14) 0.0227(4) Uani 1 d . .
H10 H 0.4846 0.1475 0.3081 0.027 Uiso 1 calc . .
C11 C 0.63132(15) 0.95701(18) 0.51500(16) 0.0293(4) Uani 1 d . .
H11A H 0.6808 0.9368 0.5831 0.044 Uiso 1 calc . .
H11B H 0.597 1.0331 0.5172 0.044 Uiso 1 calc . .
H11C H 0.6628 0.9698 0.4706 0.044 Uiso 1 calc . .
C12 C 0.18061(15) 0.4840(2) 0.23498(17) 0.0340(5) Uani 1 d . .
H12A H 0.2013 0.509 0.3053 0.051 Uiso 1 calc . .
H12B H 0.1094 0.4784 0.2005 0.051 Uiso 1 calc . .
H12C H 0.2029 0.5457 0.201 0.051 Uiso 1 calc . .
Mo Mo 0.67887(2) 0.30421(2) 0.39564(2) 0.01935(6) Uani 1 d . .
N1 N 0.64789(11) 0.50550(14) 0.43431(11) 0.0194(3) Uani 1 d . .
N2 N 0.52087(11) 0.32228(14) 0.35360(11) 0.0193(3) Uani 1 d . .
O1 O 0.66496(10) 0.15442(13) 0.35806(10) 0.0273(3) Uani 1 d . .
O2 O 0.56274(10) 0.85623(12) 0.47700(11) 0.0264(3) Uani 1 d . .
O3 O 0.22217(10) 0.36426(14) 0.23228(11) 0.0302(3) Uani 1 d . .
S1 S 0.70363(4) 0.26779(5) 0.56828(4) 0.02515(11) Uani 1 d . .
S2 S 0.82457(4) 0.30753(5) 0.54768(4) 0.02791(11) Uani 1 d . .
S3 S 0.77592(4) 0.39208(5) 0.32360(4) 0.03305(12) Uani 1 d . .
S4 S 0.62965(4) 0.39984(5) 0.23212(4) 0.02806(11) Uani 1 d . .
C1A C 0.9520(8) 0.7584(7) 0.5827(6) 0.0321(14) Uani 0.619(6) d A 1
C2A C 0.9549(5) 0.7604(6) 0.6775(5) 0.0419(14) Uani 0.619(6) d A 1
H2A H 0.9762 0.6888 0.7194 0.05 Uiso 0.619(6) calc A 1
C3A C 0.9268(7) 0.8667(8) 0.7126(5) 0.0470(17) Uani 0.619(6) d A 1
H3A H 0.9302 0.8675 0.7784 0.056 Uiso 0.619(6) calc A 1
C4A C 0.8940(9) 0.9706(9) 0.6520(6) 0.0411(18) Uani 0.619(6) d A 1
H4A H 0.872 1.0416 0.6743 0.049 Uiso 0.619(6) calc A 1
C5A C 0.8937(3) 0.9698(5) 0.5574(4) 0.0432(12) Uani 0.619(6) d A 1
H5A H 0.8735 1.0417 0.5159 0.052 Uiso 0.619(6) calc A 1
C6A C 0.9227(4) 0.8651(6) 0.5242(4) 0.0393(11) Uani 0.619(6) d A 1
H6A H 0.9227 0.866 0.4598 0.047 Uiso 0.619(6) calc A 1
C7A C 0.9784(3) 0.6442(5) 0.5426(4) 0.0530(14) Uani 0.619(6) d A 1
H7A1 H 1.0375 0.66 0.5342 0.08 Uiso 0.619(6) calc A 1
H7A2 H 0.9249 0.6222 0.4773 0.08 Uiso 0.619(6) calc A 1
H7A3 H 0.9902 0.5754 0.5901 0.08 Uiso 0.619(6) calc A 1
C1B C 0.9467(12) 0.7908(11) 0.5652(10) 0.031(2) Uani 0.381(6) d A 2
C2B C 0.9640(7) 0.7269(8) 0.6533(8) 0.0320(19) Uani 0.381(6) d A 2
H2B H 0.9863 0.6434 0.6612 0.038 Uiso 0.381(6) calc A 2
C3B C 0.9492(5) 0.7836(8) 0.7302(6) 0.0367(16) Uani 0.381(6) d A 2
H3B H 0.9639 0.7405 0.7913 0.044 Uiso 0.381(6) calc A 2
C4B C 0.9128(10) 0.9038(10) 0.7162(11) 0.042(2) Uani 0.381(6) d A 2
H4B H 0.8975 0.9416 0.7656 0.051 Uiso 0.381(6) calc A 2
C5B C 0.8987(15) 0.9684(15) 0.6295(12) 0.046(3) Uani 0.381(6) d A 2
H5B H 0.8791 1.0531 0.6223 0.055 Uiso 0.381(6) calc A 2
C6B C 0.9128(6) 0.9111(10) 0.5543(7) 0.043(2) Uani 0.381(6) d A 2
H6B H 0.8991 0.9551 0.4937 0.052 Uiso 0.381(6) calc A 2
C7B C 0.9604(6) 0.7253(10) 0.4834(6) 0.060(3) Uani 0.381(6) d A 2
H7B1 H 0.9878 0.6425 0.5069 0.09 Uiso 0.381(6) calc A 2
H7B2 H 1.005 0.7732 0.4655 0.09 Uiso 0.381(6) calc A 2
H7B3 H 0.8974 0.7171 0.4241 0.09 Uiso 0.381(6) calc A 2

loop_
_atom_site_aniso_label
_atom_site_aniso_U_11
_atom_site_aniso_U_22
_atom_site_aniso_U_33
_atom_site_aniso_U_23
_atom_site_aniso_U_13
_atom_site_aniso_U_12
C1 0.0186(9) 0.0235(9) 0.0247(9) -0.0013(7) 0.0089(7) -0.0008(7)
C2 0.0212(9) 0.0213(9) 0.0239(9) -0.0032(7) 0.0094(7) -0.0053(7)
C3 0.0255(9) 0.0167(8) 0.0191(8) -0.0014(7) 0.0107(7) -0.0006(7)
C4 0.0184(8) 0.0199(9) 0.0227(9) -0.0008(7) 0.0087(7) 0.0001(7)
C5 0.0196(8) 0.0190(9) 0.0165(8) 0.0007(7) 0.0083(7) -0.0019(7)
C6 0.0215(9) 0.0173(8) 0.0174(8) -0.0005(7) 0.0093(7) -0.0021(7)
C7 0.0222(9) 0.0193(9) 0.0198(8) -0.0002(7) 0.0088(7) -0.0007(7)
C8 0.0200(9) 0.0282(10) 0.0192(8) -0.0009(7) 0.0083(7) -0.0042(8)
C9 0.0281(10) 0.0209(9) 0.0218(9) -0.0043(7) 0.0105(8) -0.0083(8)
C10 0.0276(10) 0.0190(9) 0.0232(9) -0.0029(7) 0.0126(8) -0.0041(7)
C11 0.0336(11) 0.0188(9) 0.0368(11) -0.0067(8) 0.0167(9) -0.0073(8)
C12 0.0209(10) 0.0373(12) 0.0379(11) -0.0068(10) 0.0076(9) -0.0004(9)
Mo 0.02081(9) 0.01676(9) 0.02270(9) -0.00137(6) 0.01160(7) -0.00004(6)
N1 0.0191(7) 0.0176(7) 0.0220(7) -0.0011(6) 0.0096(6) -0.0016(6)
N2 0.0209(7) 0.0178(7) 0.0203(7) -0.0014(6) 0.0100(6) -0.0018(6)
O1 0.0345(8) 0.0211(7) 0.0303(7) -0.0034(6) 0.0179(6) 0.0007(6)
O2 0.0257(7) 0.0160(6) 0.0360(7) -0.0067(6) 0.0121(6) -0.0018(5)
O3 0.0193(7) 0.0317(8) 0.0342(8) -0.0073(6) 0.0068(6) -0.0045(6)
S1 0.0284(2) 0.0242(2) 0.0240(2) -0.00007(18) 0.01251(19) -0.00077(19)
S2 0.0200(2) 0.0286(3) 0.0318(3) 0.0001(2) 0.0083(2) 0.00227(19)
S3 0.0336(3) 0.0360(3) 0.0394(3) -0.0028(2) 0.0251(2) -0.0057(2)
S4 0.0372(3) 0.0254(2) 0.0247(2) 0.00069(19) 0.0165(2) -0.0021(2)
C1A 0.022(2) 0.036(3) 0.034(3) 0.005(2) 0.009(2) -0.002(2)
C2A 0.040(3) 0.051(4) 0.031(3) 0.009(2) 0.013(2) 0.004(2)
C3A 0.042(4) 0.056(5) 0.038(2) -0.002(3) 0.013(2) 0.004(3)
C4A 0.030(3) 0.041(3) 0.053(4) -0.013(3) 0.018(3) -0.005(2)
C5A 0.033(2) 0.040(3) 0.049(3) 0.003(2) 0.0116(19) 0.000(2)
C6A 0.034(2) 0.042(3) 0.041(2) 0.006(2) 0.0153(19) -0.002(2)
C7A 0.030(2) 0.057(3) 0.075(3) -0.012(2) 0.026(2) -0.0012(19)
C1B 0.016(3) 0.043(6) 0.032(4) 0.007(3) 0.009(3) 0.003(4)
C2B 0.027(3) 0.034(4) 0.033(4) -0.003(3) 0.011(3) 0.005(3)
C3B 0.024(3) 0.045(4) 0.038(4) -0.007(3) 0.010(3) -0.007(3)
C4B 0.028(4) 0.034(5) 0.059(5) -0.012(4) 0.015(3) 0.002(4)
C5B 0.034(5) 0.033(5) 0.064(6) 0.002(4) 0.017(5) -0.003(3)
C6B 0.028(4) 0.039(5) 0.058(5) 0.010(4) 0.015(3) 0.007(4)
C7B 0.040(4) 0.097(7) 0.050(4) -0.001(4) 0.025(3) 0.006(4)

loop_
_atom_type_symbol
_atom_type_description
_atom_type_scat_dispersion_real
_atom_type_scat_dispersion_imag
_atom_type_scat_source
C C 0.0033 0.0016 'International Tables Vol C Tables 4.2.6.8 and 6.1.1.4'
H H 0 0 'International Tables Vol C Tables 4.2.6.8 and 6.1.1.4'
Mo Mo -1.6832 0.6857 'International Tables Vol C Tables 4.2.6.8 and 6.1.1.4'
N N 0.0061 0.0033 'International Tables Vol C Tables 4.2.6.8 and 6.1.1.4'
O O 0.0106 0.006 'International Tables Vol C Tables 4.2.6.8 and 6.1.1.4'
S S 0.1246 0.1234 'International Tables Vol C Tables 4.2.6.8 and 6.1.1.4'

loop_
_geom_angle_atom_site_label_1
_geom_angle_atom_site_label_2
_geom_angle_atom_site_label_3
_geom_angle
N1 C1 C2 123.88(17)
N1 C1 H1 118.1
C2 C1 H1 118.1
C1 C2 C3 118.20(17)
C1 C2 H2 120.9
C3 C2 H2 120.9
O2 C3 C2 125.71(17)
O2 C3 C4 115.64(16)
C2 C3 C4 118.65(17)
C5 C4 C3 119.25(17)
C5 C4 H4 120.4
C3 C4 H4 120.4
N1 C5 C4 122.48(16)
N1 C5 C6 115.33(15)
C4 C5 C6 122.19(16)
N2 C6 C7 122.28(16)
N2 C6 C5 115.92(15)
C7 C6 C5 121.79(16)
C6 C7 C8 119.27(17)
C6 C7 H7 120.4
C8 C7 H7 120.4
O3 C8 C7 124.34(18)
O3 C8 C9 117.17(17)
C7 C8 C9 118.49(17)
C10 C9 C8 118.99(17)
C10 C9 H9 120.5
C8 C9 H9 120.5
N2 C10 C9 123.12(18)
N2 C10 H10 118.4
C9 C10 H10 118.4
O2 C11 H11A 109.5
O2 C11 H11B 109.5
H11A C11 H11B 109.5
O2 C11 H11C 109.5
H11A C11 H11C 109.5
H11B C11 H11C 109.5
O3 C12 H12A 109.5
O3 C12 H12B 109.5
H12A C12 H12B 109.5
O3 C12 H12C 109.5
H12A C12 H12C 109.5
H12B C12 H12C 109.5
O1 Mo N2 91.58(6)
O1 Mo N1 162.60(6)
N2 Mo N1 71.04(5)
O1 Mo S2 104.85(5)
N2 Mo S2 135.81(4)
N1 Mo S2 87.81(4)
O1 Mo S3 104.25(5)
N2 Mo S3 131.18(4)
N1 Mo S3 88.57(4)
S2 Mo S3 84.60(2)
O1 Mo S4 97.97(5)
N2 Mo S4 82.08(4)
N1 Mo S4 80.98(4)
S2 Mo S4 133.597(19)
S3 Mo S4 50.475(19)
O1 Mo S1 97.45(5)
N2 Mo S1 87.41(4)
N1 Mo S1 81.26(4)
S2 Mo S1 50.413(17)
S3 Mo S1 133.935(19)
S4 Mo S1 161.536(19)
C1 N1 C5 117.54(16)
C1 N1 Mo 125.62(12)
C5 N1 Mo 116.79(11)
C10 N2 C6 117.81(16)
C10 N2 Mo 121.36(12)
C6 N2 Mo 120.27(12)
C3 O2 C11 118.02(15)
C8 O3 C12 117.65(15)
S2 S1 Mo 62.96(2)
S1 S2 Mo 66.631(19)
S4 S3 Mo 66.01(2)
S3 S4 Mo 63.52(2)
C2A C1A C6A 118.5(7)
C2A C1A C7A 121.4(6)
C6A C1A C7A 120.1(7)
C1A C2A C3A 120.6(6)
C1A C2A H2A 119.7
C3A C2A H2A 119.7
C4A C3A C2A 120.3(7)
C4A C3A H3A 119.9
C2A C3A H3A 119.9
C3A C4A C5A 119.0(7)
C3A C4A H4A 120.5
C5A C4A H4A 120.5
C6A C5A C4A 120.2(6)
C6A C5A H5A 119.9
C4A C5A H5A 119.9
C5A C6A C1A 121.3(6)
C5A C6A H6A 119.3
C1A C6A H6A 119.3
C1A C7A H7A1 109.5
C1A C7A H7A2 109.5
H7A1 C7A H7A2 109.5
C1A C7A H7A3 109.5
H7A1 C7A H7A3 109.5
H7A2 C7A H7A3 109.5
C6B C1B C2B 118.7(11)
C6B C1B C7B 122.0(10)
C2B C1B C7B 119.2(9)
C1B C2B C3B 121.0(9)
C1B C2B H2B 119.5
C3B C2B H2B 119.5
C4B C3B C2B 119.0(9)
C4B C3B H3B 120.5
C2B C3B H3B 120.5
C3B C4B C5B 119.6(11)
C3B C4B H4B 120.2
C5B C4B H4B 120.2
C6B C5B C4B 120.5(12)
C6B C5B H5B 119.7
C4B C5B H5B 119.7
C5B C6B C1B 121.0(11)
C5B C6B H6B 119.5
C1B C6B H6B 119.5
C1B C7B H7B1 109.5
C1B C7B H7B2 109.5
H7B1 C7B H7B2 109.5
C1B C7B H7B3 109.5
H7B1 C7B H7B3 109.5
H7B2 C7B H7B3 109.5

loop_
_geom_bond_atom_site_label_1
_geom_bond_atom_site_label_2
_geom_bond_distance
C1 N1 1.341(2)
C1 C2 1.384(3)
C1 H1 0.95
C2 C3 1.389(3)
C2 H2 0.95
C3 O2 1.342(2)
C3 C4 1.398(3)
C4 C5 1.379(3)
C4 H4 0.95
C5 N1 1.353(2)
C5 C6 1.480(2)
C6 N2 1.355(2)
C6 C7 1.385(2)
C7 C8 1.393(3)
C7 H7 0.95
C8 O3 1.342(2)
C8 C9 1.397(3)
C9 C10 1.373(3)
C9 H9 0.95
C10 N2 1.354(2)
C10 H10 0.95
C11 O2 1.439(2)
C11 H11A 0.98
C11 H11B 0.98
C11 H11C 0.98
C12 O3 1.444(3)
C12 H12A 0.98
C12 H12B 0.98
C12 H12C 0.98
Mo O1 1.6862(14)
Mo N2 2.2226(15)
Mo N1 2.3395(15)
Mo S2 2.3663(5)
Mo S3 2.3704(5)
Mo S4 2.4195(5)
Mo S1 2.4388(5)
S1 S2 2.0474(7)
S3 S4 2.0428(8)
C1A C2A 1.381(8)
C1A C6A 1.387(6)
C1A C7A 1.495(9)
C2A C3A 1.399(8)
C2A H2A 0.95
C3A C4A 1.380(9)
C3A H3A 0.95
C4A C5A 1.394(7)
C4A H4A 0.95
C5A C6A 1.377(6)
C5A H5A 0.95
C6A H6A 0.95
C7A H7A1 0.98
C7A H7A2 0.98
C7A H7A3 0.98
C1B C6B 1.376(11)
C1B C2B 1.390(10)
C1B C7B 1.491(15)
C2B C3B 1.392(8)
C2B H2B 0.95
C3B C4B 1.386(9)
C3B H3B 0.95
C4B C5B 1.387(12)
C4B H4B 0.95
C5B C6B 1.368(12)
C5B H5B 0.95
C6B H6B 0.95
C7B H7B1 0.98
C7B H7B2 0.98
C7B H7B3 0.98

loop_
_geom_hbond_atom_site_label_D
_geom_hbond_atom_site_label_H
_geom_hbond_atom_site_label_A
_geom_hbond_distance_DH
_geom_hbond_distance_HA
_geom_hbond_distance_DA
_geom_hbond_angle_DHA
_geom_hbond_site_symmetry_A
C1 H1 S2 0.95 2.95 3.442(2) 113.4 .
C4 H4 S1 0.95 2.79 3.6760(19) 154.7 3_666
C9 H9 S4 0.95 2.99 3.654(2) 128.1 2_645
C10 H10 O1 0.95 2.52 3.021(2) 112.8 .
C11 H11B S1 0.98 2.92 3.499(2) 119 1_565
C11 H11C O1 0.98 2.6 3.346(2) 133.1 1_565
C12 H12A S1 0.98 2.99 3.764(2) 136.3 3_666

loop_
_geom_torsion_atom_site_label_1
_geom_torsion_atom_site_label_2
_geom_torsion_atom_site_label_3
_geom_torsion_atom_site_label_4
_geom_torsion
N1 C1 C2 C3 0.0(3)
C1 C2 C3 O2 -179.76(17)
C1 C2 C3 C4 0.5(3)
O2 C3 C4 C5 179.65(16)
C2 C3 C4 C5 -0.6(3)
C3 C4 C5 N1 0.2(3)
C3 C4 C5 C6 -179.64(16)
N1 C5 C6 N2 3.7(2)
C4 C5 C6 N2 -176.45(16)
N1 C5 C6 C7 -175.94(15)
C4 C5 C6 C7 3.9(3)
N2 C6 C7 C8 -0.6(3)
C5 C6 C7 C8 179.04(16)
C6 C7 C8 O3 -178.47(16)
C6 C7 C8 C9 1.7(3)
O3 C8 C9 C10 178.61(16)
C7 C8 C9 C10 -1.5(3)
C8 C9 C10 N2 0.3(3)
C2 C1 N1 C5 -0.3(3)
C2 C1 N1 Mo 176.90(13)
C4 C5 N1 C1 0.3(2)
C6 C5 N1 C1 -179.88(15)
C4 C5 N1 Mo -177.24(13)
C6 C5 N1 Mo 2.62(19)
C9 C10 N2 C6 0.9(3)
C9 C10 N2 Mo -170.60(14)
C7 C6 N2 C10 -0.7(2)
C5 C6 N2 C10 179.66(15)
C7 C6 N2 Mo 170.85(13)
C5 C6 N2 Mo -8.8(2)
C2 C3 O2 C11 5.6(3)
C4 C3 O2 C11 -174.64(16)
C7 C8 O3 C12 0.2(3)
C9 C8 O3 C12 180.00(17)
C6A C1A C2A C3A 1.5(12)
C7A C1A C2A C3A -177.8(8)
C1A C2A C3A C4A 1.1(14)
C2A C3A C4A C5A -2.9(15)
C3A C4A C5A C6A 2.2(13)
C4A C5A C6A C1A 0.5(10)
C2A C1A C6A C5A -2.3(11)
C7A C1A C6A C5A 177.0(6)
C6B C1B C2B C3B -1.1(19)
C7B C1B C2B C3B -178.0(10)
C1B C2B C3B C4B 2.7(15)
C2B C3B C4B C5B -4.8(18)
C3B C4B C5B C6B 5(3)
C4B C5B C6B C1B -4(2)
C2B C1B C6B C5B 2(2)
C7B C1B C6B C5B 178.5(15)
